data_4002686
loop_
_publ_author_name
'Leano, Julius'
'Lin, Shing-Ying'
'Mahlik, Sebastian'
'Grinberg, Marek'
'Liang, Chaolun'
'Zhou, Wuzong'
'Molokeev, Maxim'
'Atuchin, Victor'
'Tsai, Yi-Ting'
'Lin, Cun Che'
'Sheu, Hwo-Shuenn'
'Liu, Ru-Shi'

_publ_section_title
;
 Green Light-excitable Ce-doped Nitridomagnesoaluminate Sr[Mg2Al2N4]
 Phosphor for White Light-emitting Diodes
;
_journal_issue 19
_journal_name_full 'Chemistry of Materials'
_journal_page_first 6822
_journal_page_last 6825
_journal_paper_doi 10.1021/acs.chemmater.6b03442
_journal_volume 28
_journal_year 2016
_chemical_formula_moiety 'Al3.94 Ce0.03 Mg4.06 N8, 1.97(Sr)'
_chemical_formula_sum 'Al3.94 Ce0.03 Mg4.06 N8 Sr1.97'
_chemical_formula_weight 493.88
_space_group_IT_number 87
_symmetry_cell_setting tetragonal
_symmetry_space_group_name_Hall '-I 4'
_symmetry_space_group_name_H-M 'I 4/m'
_cell_angle_alpha 90
_cell_angle_beta 90
_cell_angle_gamma 90
_cell_formula_units_Z 1
_cell_length_a 8.176483(76)
_cell_length_b 8.176483(76)
_cell_length_c 3.357540(36)
_cell_measurement_reflns_used 160
_cell_measurement_temperature 300
_cell_measurement_theta_max 26.74
_cell_measurement_theta_min 2.287
_cell_volume 224.468(4)
_diffrn_ambient_temperature 300
_diffrn_measurement_device_type
;
synchrotron
;
_diffrn_radiation_monochromator
;
none
;
_diffrn_radiation_probe x-ray
_diffrn_radiation_type
;
synchrotron
;
_exptl_absorpt_coefficient_mu 11.383
_exptl_crystal_density_diffrn 3.654
_pd_char_colour
;
colourless
;
_pd_meas_2theta_range_inc 0.02
_pd_meas_2theta_range_max 53.48028
_pd_meas_2theta_range_min 4.57468
_pd_meas_scan_method step
_pd_proc_ls_pref_orient_corr
;
no preferred orientation
;
_pd_proc_ls_profile_function PearsonVII
_pd_proc_ls_prof_R_factor 0.692
_pd_proc_ls_prof_wR_expected 4.065
_pd_proc_ls_prof_wR_factor 1.073
_pd_proc_number_of_points 2445.28
_pd_spec_mount_mode reflection
_refine_ls_goodness_of_fit_all 0.264
_refine_ls_R_I_factor 0.745
_refine_ls_shift/su_max 0.01000
_cod_data_source_file SrMg2Al2N4_Ce.cif
_cod_data_source_block a
_cod_original_cell_volume 224.4679(48)
_cod_original_sg_symbol_H-M I4/m
_cod_original_formula_sum
;
Al3.94 Ce0.03 Mg4.06 N8 Sr1.97
;
_cod_database_code 4002686

loop_
_symmetry_equiv_pos_as_xyz
'x, y, z'
'-x, -y, z'
'-y, x, z'
'y, -x, z'
'x+1/2, y+1/2, z+1/2'
'-x+1/2, -y+1/2, z+1/2'
'-y+1/2, x+1/2, z+1/2'
'y+1/2, -x+1/2, z+1/2'
'-x, -y, -z'
'x, y, -z'
'y, -x, -z'
'-y, x, -z'
'-x+1/2, -y+1/2, -z+1/2'
'x+1/2, y+1/2, -z+1/2'
'y+1/2, -x+1/2, -z+1/2'
'-y+1/2, x+1/2, -z+1/2'

loop_
_atom_site_label
_atom_site_type_symbol
_atom_site_fract_x
_atom_site_fract_y
_atom_site_fract_z
_atom_site_occupancy
_atom_site_B_iso_or_equiv
Sr Sr 0 0 0 0.985 0.597(34)
Ce Ce 0 0 0 0.015 0.597(34)
Al Al 0.18191(23) 0.36458(22) 0 0.492(99) 0.226(75)
Mg Mg 0.18191(23) 0.36458(22) 0 0.508(99) 0.226(75)
N N 0.40237(51) 0.23738(49) 0 1 1.26(15)

loop_
_diffrn_radiation_wavelength
_diffrn_radiation_wavelength_wt
0.68863 1.0000

loop_
_geom_angle_atom_site_label_1
_geom_angle_atom_site_label_2
_geom_angle_atom_site_label_3
_geom_angle
_geom_angle_site_symmetry_1
_geom_angle_site_symmetry_3
N Sr N 72.47(13) 5_445 5_444
N Sr N 69.55(14) 5_445 7_545
N Ce N 72.47(13) 5_445 5_444
N Ce N 69.55(14) 5_445 7_545
N Al N 106.7(21) 1_555 4_565
N Al N 95.18(15) 1_555 6_555
N Al N 119.08(22) 4_565 6_555
N Al N 114.41(15) 6_555 6_554

loop_
_geom_bond_atom_site_label_1
_geom_bond_atom_site_label_2
_geom_bond_distance
_geom_bond_site_symmetry_2
Sr N 2.8401(33) 5_445
Ce N 2.8401(33) 5_445
Al N 2.0811(45) .
Al N 1.9588(46) 4_565
Al N 1.9970(24) 6_555
Mg N 2.0811(45) .
Mg N 1.9588(46) 4_565
Mg N 1.9970(24) 6_555
